data_4348824
loop_
_publ_author_name
'Falaise, Cl\'ement'
'Delille, Jason'
'Volkringer, Christophe'
'Vezin, Herv\'e'
'Rabu, Pierre'
'Loiseau, Thierry'

_publ_section_title
;
 Series of Hydrated Heterometallic Uranyl-Cobalt(II) Coordination Polymers
 with Aromatic Polycarboxylate Ligands: Formation of U&#x2550;O-Co Bonding
 upon Dehydration Process.
;
_journal_issue 20
_journal_name_full 'Inorganic chemistry'
_journal_page_first 10453
_journal_page_last 10466
_journal_paper_doi 10.1021/acs.inorgchem.6b01697
_journal_volume 55
_journal_year 2016
_chemical_formula_sum 'C24 H12 Co O25 U2'
_chemical_formula_weight 1235.33
_space_group_IT_number 20
_space_group_name_Hall 'C 2c 2'
_space_group_name_H-M_alt 'C 2 2 21'
_symmetry_cell_setting orthorhombic
_symmetry_space_group_name_H-M 'C 2 2 21'
_atom_sites_solution_hydrogens geom
_atom_sites_solution_primary direct
_atom_sites_solution_secondary difmap
_audit_creation_method SHELXL-97
_cell_angle_alpha 90.00
_cell_angle_beta 90.00
_cell_angle_gamma 90.00
_cell_formula_units_Z 4
_cell_length_a 8.3900(2)
_cell_length_b 18.0142(3)
_cell_length_c 21.9051(4)
_cell_measurement_reflns_used 9767
_cell_measurement_temperature 293(2)
_cell_measurement_theta_max 30.478
_cell_measurement_theta_min 2.445
_cell_volume 3310.72(11)
_computing_structure_refinement 'SHELXL-97 (Sheldrick, 2008)'
_diffrn_ambient_temperature 293(2)
_diffrn_measured_fraction_theta_full 1.000
_diffrn_measured_fraction_theta_max 1.000
_diffrn_radiation_monochromator graphite
_diffrn_radiation_source 'fine-focus sealed tube'
_diffrn_radiation_type MoK\a
_diffrn_radiation_wavelength 0.71073
_diffrn_reflns_av_R_equivalents 0.0292
_diffrn_reflns_av_sigmaI/netI 0.0303
_diffrn_reflns_limit_h_max 11
_diffrn_reflns_limit_h_min -11
_diffrn_reflns_limit_k_max 25
_diffrn_reflns_limit_k_min -25
_diffrn_reflns_limit_l_max 31
_diffrn_reflns_limit_l_min -31
_diffrn_reflns_number 36597
_diffrn_reflns_theta_full 30.56
_diffrn_reflns_theta_max 30.56
_diffrn_reflns_theta_min 1.86
_exptl_absorpt_coefficient_mu 10.355
_exptl_absorpt_correction_T_max 0.7461
_exptl_absorpt_correction_T_min 0.5409
_exptl_absorpt_correction_type empirical
_exptl_absorpt_process_details sadabs
_exptl_crystal_colour orange
_exptl_crystal_density_diffrn 2.478
_exptl_crystal_density_method 'not measured'
_exptl_crystal_description block
_exptl_crystal_F_000 2268
_exptl_crystal_size_max 0.169
_exptl_crystal_size_mid 0.147
_exptl_crystal_size_min 0.09
_refine_diff_density_max 0.812
_refine_diff_density_min -1.099
_refine_diff_density_rms 0.109
_refine_ls_abs_structure_details 'Flack H D (1983), Acta Cryst. A39, 876-881'
_refine_ls_abs_structure_Flack 0.016(4)
_refine_ls_extinction_method none
_refine_ls_goodness_of_fit_ref 1.082
_refine_ls_hydrogen_treatment constr
_refine_ls_matrix_type full
_refine_ls_number_parameters 237
_refine_ls_number_reflns 5062
_refine_ls_number_restraints 0
_refine_ls_restrained_S_all 1.082
_refine_ls_R_factor_all 0.0203
_refine_ls_R_factor_gt 0.0188
_refine_ls_shift/su_max 0.002
_refine_ls_shift/su_mean 0.000
_refine_ls_structure_factor_coef Fsqd
_refine_ls_weighting_details 'calc w=1/[\s^2^(Fo^2^)+(0.0152P)^2^+0.2179P] where P=(Fo^2^+2Fc^2^)/3'
_refine_ls_weighting_scheme calc
_refine_ls_wR_factor_gt 0.0383
_refine_ls_wR_factor_ref 0.0386
_reflns_number_gt 4876
_reflns_number_total 5062
_reflns_threshold_expression >2\s(I)
_cod_data_source_file ic6b01697_si_004.cif
_cod_data_source_block jd145-invers
_cod_database_code 4348824

loop_
_symmetry_equiv_pos_as_xyz
'x, y, z'
'-x, -y, z+1/2'
'-x, y, -z+1/2'
'x, -y, -z'
'x+1/2, y+1/2, z'
'-x+1/2, -y+1/2, z+1/2'
'-x+1/2, y+1/2, -z+1/2'
'x+1/2, -y+1/2, -z'

loop_
_atom_site_label
_atom_site_type_symbol
_atom_site_fract_x
_atom_site_fract_y
_atom_site_fract_z
_atom_site_U_iso_or_equiv
_atom_site_adp_type
_atom_site_occupancy
_atom_site_symmetry_multiplicity
_atom_site_calc_flag
_atom_site_refinement_flags
O1A O 0.2467(3) 0.92180(12) 0.32474(10) 0.0276(5) Uani 1 1 d .
OW3 O -0.2451(3) 1.06988(11) 0.24114(11) 0.0356(6) Uani 1 1 d .
O2A O 0.3848(3) 0.81951(11) 0.32054(11) 0.0291(5) Uani 1 1 d .
OW2 O -0.0034(4) 1.16781(13) 0.18091(13) 0.0511(7) Uani 1 1 d .
OW1 O -0.0240(4) 1.01004(12) 0.32246(11) 0.0381(6) Uani 1 1 d .
OU2 O 0.6126(3) 0.94471(12) 0.30286(10) 0.0330(6) Uani 1 1 d .
OU1 O 0.4299(3) 0.90227(12) 0.44339(10) 0.0341(6) Uani 1 1 d .
C3A C 0.0000 0.8537(2) 0.2500 0.0217(9) Uani 1 2 d S
H3A H 0.0000 0.9053 0.2500 0.026 Uiso 1 2 calc SR
C2A C 0.1253(4) 0.81539(15) 0.27633(14) 0.0217(6) Uani 1 1 d .
C1A C 0.2581(4) 0.85400(17) 0.30835(14) 0.0228(6) Uani 1 1 d .
C7A C 0.0000 0.7005(2) 0.2500 0.0266(10) Uani 1 2 d S
H7A H 0.0000 0.6489 0.2500 0.032 Uiso 1 2 calc SR
O2B O 0.4039(3) 1.05007(10) 0.37457(13) 0.0319(5) Uani 1 1 d .
C1B C 0.5267(3) 1.07741(15) 0.40017(14) 0.0232(6) Uani 1 1 d .
O1B O 0.6411(3) 1.03506(12) 0.41345(13) 0.0375(6) Uani 1 1 d .
C4B C 0.4219(4) 1.28006(14) 0.41442(13) 0.0206(6) Uani 1 1 d .
C6B C 0.5610(4) 1.30822(16) 0.43933(14) 0.0253(7) Uani 1 1 d .
H6B H 0.5698 1.3588 0.4473 0.030 Uiso 1 1 calc R
C8B C 0.6743(4) 1.18567(17) 0.44018(15) 0.0266(7) Uani 1 1 d .
H8B H 0.7584 1.1539 0.4494 0.032 Uiso 1 1 calc R
C7B C 0.6879(4) 1.26096(18) 0.45239(15) 0.0288(7) Uani 1 1 d .
H7B H 0.7813 1.2798 0.4692 0.035 Uiso 1 1 calc R
O3B O 0.6615(3) 0.80366(11) 0.37672(13) 0.0354(6) Uani 1 1 d .
O4B O 0.7886(3) 0.89841(11) 0.41450(11) 0.0306(5) Uani 1 1 d .
OW4 O -0.0768(5) 1.0000 0.5000 0.0403(9) Uani 1 2 d S
OW5 O 0.0917(4) 1.09637(19) 0.42666(14) 0.0679(9) Uani 1 1 d .
C2B C 0.5373(4) 1.15766(15) 0.41453(13) 0.0213(6) Uani 1 1 d .
C3B C 0.4100(4) 1.20490(15) 0.40107(14) 0.0210(6) Uani 1 1 d .
H3B H 0.3177 1.1861 0.3833 0.025 Uiso 1 1 calc R
C6A C 0.1266(4) 0.73841(16) 0.27590(14) 0.0248(7) Uani 1 1 d .
H6A H 0.2117 0.7125 0.2928 0.030 Uiso 1 1 calc R
C5B C 0.7846(4) 0.82964(15) 0.40114(15) 0.0238(7) Uani 1 1 d .
U1 U 0.519708(12) 0.921694(6) 0.372620(5) 0.01981(3) Uani 1 1 d .
Co2 Co 0.0000 1.08976(3) 0.2500 0.02690(13) Uani 1 2 d S

loop_
_atom_site_aniso_label
_atom_site_aniso_U_11
_atom_site_aniso_U_22
_atom_site_aniso_U_33
_atom_site_aniso_U_23
_atom_site_aniso_U_13
_atom_site_aniso_U_12
O1A 0.0271(12) 0.0168(9) 0.0389(12) -0.0047(11) -0.0112(9) -0.0004(10)
OW3 0.0322(14) 0.0241(10) 0.0506(15) -0.0003(13) -0.0097(10) 0.0001(10)
O2A 0.0236(13) 0.0187(10) 0.0450(14) -0.0029(11) -0.0125(11) 0.0032(9)
OW2 0.0487(18) 0.0304(12) 0.0741(18) 0.0244(14) -0.0155(16) -0.0066(13)
OW1 0.0416(16) 0.0318(11) 0.0408(13) 0.0027(11) -0.0044(13) 0.0022(11)
OU2 0.0340(15) 0.0303(12) 0.0348(13) 0.0025(11) -0.0033(11) -0.0053(10)
OU1 0.0387(15) 0.0279(12) 0.0357(13) 0.0019(10) -0.0010(10) -0.0002(10)
C3A 0.023(3) 0.0120(16) 0.030(2) 0.000 -0.0059(18) 0.000
C2A 0.0227(17) 0.0169(13) 0.0255(15) -0.0006(13) -0.0059(12) -0.0012(11)
C1A 0.0210(17) 0.0190(14) 0.0284(16) 0.0012(14) -0.0049(12) -0.0011(11)
C7A 0.028(3) 0.0112(16) 0.041(2) 0.000 -0.004(2) 0.000
O2B 0.0275(12) 0.0153(9) 0.0529(14) -0.0052(12) -0.0183(13) 0.0035(8)
C1B 0.0203(14) 0.0150(11) 0.0344(15) -0.0039(13) -0.0101(12) 0.0031(15)
O1B 0.0320(15) 0.0144(10) 0.0660(17) -0.0099(12) -0.0244(13) 0.0071(10)
C4B 0.0245(17) 0.0117(12) 0.0257(15) 0.0007(12) -0.0053(12) 0.0032(11)
C6B 0.0308(19) 0.0118(12) 0.0334(17) -0.0055(13) -0.0098(14) 0.0020(12)
C8B 0.0230(18) 0.0185(14) 0.0382(18) -0.0014(14) -0.0133(14) 0.0055(13)
C7B 0.0243(18) 0.0211(15) 0.0412(19) -0.0009(15) -0.0152(14) -0.0021(13)
O3B 0.0288(13) 0.0167(9) 0.0607(16) -0.0070(13) -0.0211(14) 0.0049(8)
O4B 0.0289(13) 0.0127(9) 0.0501(14) -0.0063(10) -0.0145(11) 0.0056(9)
OW4 0.030(2) 0.053(2) 0.038(2) -0.0038(17) 0.000 0.000
OW5 0.073(2) 0.076(2) 0.0548(18) 0.0089(18) 0.0056(16) -0.0019(19)
C2B 0.0241(17) 0.0123(11) 0.0276(14) -0.0004(12) -0.0051(13) 0.0000(11)
C3B 0.0221(17) 0.0126(12) 0.0282(15) -0.0024(12) -0.0030(12) 0.0009(11)
C6A 0.0210(17) 0.0179(13) 0.0355(16) 0.0041(14) -0.0089(13) 0.0038(12)
C5B 0.0234(18) 0.0165(14) 0.0316(17) 0.0008(13) -0.0056(13) 0.0029(12)
U1 0.01876(5) 0.01103(4) 0.02963(6) -0.00087(5) -0.00703(4) 0.00100(4)
Co2 0.0254(3) 0.0157(2) 0.0396(3) 0.000 -0.0100(3) 0.000

loop_
_atom_type_symbol
_atom_type_description
_atom_type_scat_dispersion_real
_atom_type_scat_dispersion_imag
_atom_type_scat_source
C C 0.0033 0.0016 'International Tables Vol C Tables 4.2.6.8 and 6.1.1.4'
O O 0.0106 0.0060 'International Tables Vol C Tables 4.2.6.8 and 6.1.1.4'
Co Co 0.3494 0.9721 'International Tables Vol C Tables 4.2.6.8 and 6.1.1.4'
U U -9.6767 9.6646 'International Tables Vol C Tables 4.2.6.8 and 6.1.1.4'
H H 0.0000 0.0000 'International Tables Vol C Tables 4.2.6.8 and 6.1.1.4'

loop_
_geom_angle_atom_site_label_1
_geom_angle_atom_site_label_2
_geom_angle_atom_site_label_3
_geom_angle
_geom_angle_site_symmetry_1
_geom_angle_site_symmetry_3
C1A O1A U1 92.77(18) . .
C1A O2A U1 96.79(18) . .
C2A C3A C2A 120.2(4) 3 .
C3A C2A C6A 120.1(3) . .
C3A C2A C1A 122.1(3) . .
C6A C2A C1A 117.7(3) . .
O2A C1A O1A 118.4(3) . .
O2A C1A C2A 120.1(3) . .
O1A C1A C2A 121.6(3) . .
O2A C1A U1 57.45(15) . .
O1A C1A U1 60.94(16) . .
C2A C1A U1 177.2(2) . .
C6A C7A C6A 120.9(4) . 3
C1B O2B U1 92.92(16) . .
O1B C1B O2B 119.0(2) . .
O1B C1B C2B 119.7(3) . .
O2B C1B C2B 121.3(3) . .
O1B C1B U1 58.16(15) . .
O2B C1B U1 60.81(14) . .
C2B C1B U1 177.7(2) . .
C1B O1B U1 95.95(18) . .
C6B C4B C3B 120.1(3) . .
C6B C4B C5B 120.7(2) . 5_455
C3B C4B C5B 119.2(3) . 5_455
C4B C6B C7B 120.1(3) . .
C2B C8B C7B 120.4(3) . .
C8B C7B C6B 119.7(3) . .
C5B O3B U1 95.29(16) . .
C5B O4B U1 93.19(18) . .
C8B C2B C3B 120.1(3) . .
C8B C2B C1B 119.7(3) . .
C3B C2B C1B 120.2(3) . .
C4B C3B C2B 119.6(3) . .
C7A C6A C2A 119.4(3) . .
O3B C5B O4B 118.9(3) . .
O3B C5B C4B 119.9(2) . 5_545
O4B C5B C4B 121.3(3) . 5_545
O3B C5B U1 58.65(15) . .
O4B C5B U1 60.24(15) . .
C4B C5B U1 178.3(2) 5_545 .
OU1 U1 OU2 177.63(11) . .
OU1 U1 O3B 90.17(10) . .
OU2 U1 O3B 91.22(10) . .
OU1 U1 O2A 93.63(10) . .
OU2 U1 O2A 88.70(10) . .
O3B U1 O2A 65.56(7) . .
OU1 U1 O1B 91.27(10) . .
OU2 U1 O1B 86.37(10) . .
O3B U1 O1B 120.69(8) . .
O2A U1 O1B 172.09(8) . .
OU1 U1 O4B 91.71(10) . .
OU2 U1 O4B 87.60(10) . .
O3B U1 O4B 52.62(7) . .
O2A U1 O4B 117.92(7) . .
O1B U1 O4B 68.07(7) . .
OU1 U1 O2B 90.15(10) . .
OU2 U1 O2B 88.23(10) . .
O3B U1 O2B 172.86(8) . .
O2A U1 O2B 121.54(7) . .
O1B U1 O2B 52.17(7) . .
O4B U1 O2B 120.24(7) . .
OU1 U1 O1A 88.73(10) . .
OU2 U1 O1A 92.34(10) . .
O3B U1 O1A 117.36(7) . .
O2A U1 O1A 52.05(7) . .
O1B U1 O1A 121.95(7) . .
O4B U1 O1A 169.96(7) . .
O2B U1 O1A 69.78(7) . .
OU1 U1 C5B 91.43(10) . .
OU2 U1 C5B 88.97(10) . .
O3B U1 C5B 26.06(7) . .
O2A U1 C5B 91.45(8) . .
O1B U1 C5B 94.64(8) . .
O4B U1 C5B 26.57(7) . .
O2B U1 C5B 146.80(8) . .
O1A U1 C5B 143.40(8) . .
OU1 U1 C1B 91.03(10) . .
OU2 U1 C1B 86.75(10) . .
O3B U1 C1B 146.58(8) . .
O2A U1 C1B 147.57(8) . .
O1B U1 C1B 25.89(7) . .
O4B U1 C1B 93.96(7) . .
O2B U1 C1B 26.28(7) . .
O1A U1 C1B 96.06(7) . .
C5B U1 C1B 120.52(8) . .
OU1 U1 C1A 91.17(10) . .
OU2 U1 C1A 90.73(10) . .
O3B U1 C1A 91.18(8) . .
O2A U1 C1A 25.76(8) . .
O1B U1 C1A 148.03(8) . .
O4B U1 C1A 143.68(8) . .
O2B U1 C1A 95.95(8) . .
O1A U1 C1A 26.29(8) . .
C5B U1 C1A 117.16(9) . .
C1B U1 C1A 122.18(8) . .
OW2 Co2 OW2 94.22(16) 3 .
OW2 Co2 OW3 101.39(11) 3 .
OW2 Co2 OW3 92.01(11) . .
OW2 Co2 OW3 92.01(11) 3 3
OW2 Co2 OW3 101.39(11) . 3
OW3 Co2 OW3 160.32(12) . 3
OW2 Co2 OW1 85.13(10) 3 .
OW2 Co2 OW1 173.79(15) . .
OW3 Co2 OW1 82.09(10) . .
OW3 Co2 OW1 84.80(10) 3 .
OW2 Co2 OW1 173.79(15) 3 3
OW2 Co2 OW1 85.13(10) . 3
OW3 Co2 OW1 84.80(10) . 3
OW3 Co2 OW1 82.09(10) 3 3
OW1 Co2 OW1 96.18(13) . 3

loop_
_geom_bond_atom_site_label_1
_geom_bond_atom_site_label_2
_geom_bond_distance
_geom_bond_site_symmetry_2
O1A C1A 1.277(4) .
O1A U1 2.519(2) .
OW3 Co2 2.096(2) .
O2A C1A 1.260(4) .
O2A U1 2.443(2) .
OW2 Co2 2.066(2) .
OW1 Co2 2.150(2) .
OU2 U1 1.765(2) .
OU1 U1 1.759(2) .
C3A C2A 1.384(3) 3
C3A C2A 1.384(3) .
C2A C6A 1.387(4) .
C2A C1A 1.489(4) .
C1A U1 2.879(3) .
C7A C6A 1.385(4) .
C7A C6A 1.385(4) 3
O2B C1B 1.272(3) .
O2B U1 2.5086(19) .
C1B O1B 1.260(3) .
C1B C2B 1.482(4) .
C1B U1 2.870(3) .
O1B U1 2.451(2) .
C4B C6B 1.385(4) .
C4B C3B 1.389(4) .
C4B C5B 1.486(4) 5_455
C6B C7B 1.393(4) .
C8B C2B 1.375(4) .
C8B C7B 1.387(4) .
O3B C5B 1.254(4) .
O3B U1 2.4381(19) .
O4B C5B 1.273(3) .
O4B U1 2.472(2) .
C2B C3B 1.398(4) .
C5B C4B 1.486(4) 5_545
C5B U1 2.843(3) .
Co2 OW2 2.066(2) 3
Co2 OW3 2.096(2) 3
Co2 OW1 2.150(2) 3
